data_7046995
loop_
_publ_author_name
'Mukherjee, Aparajita'
'Hrovat, David A.'
'Richmond, Michael G.'
'Bhattacharya, Samaresh'

_publ_section_title
;
 A new diphosphine-carbonyl complex of ruthenium: an efficient precursor
 for C-C and C-N bond coupling catalysis.
;
_journal_issue 30
_journal_name_full 'Dalton transactions (Cambridge, England : 2003)'
_journal_page_first 10264
_journal_page_last 10272
_journal_paper_doi 10.1039/c8dt01085d
_journal_volume 47
_journal_year 2018
_chemical_formula_moiety 'C32 H24 Cl2 O2 P2 Ru, 1[CH2Cl2]'
_chemical_formula_sum 'C33 H26 Cl4 O2 P2 Ru'
_chemical_formula_weight 759.35
_space_group_crystal_system triclinic
_space_group_IT_number 2
_space_group_name_Hall '-P 1'
_space_group_name_H-M_alt 'P -1'
_symmetry_space_group_name_Hall '-P 1'
_symmetry_space_group_name_H-M 'P -1'
_atom_sites_solution_hydrogens geom
_audit_creation_date 2018-06-30
_audit_creation_method
;
Olex2 1.2
(compiled 2017.03.28 svn.r3405 for OlexSys, GUI svn.r5337)
;
_audit_update_record
;
2018-07-09 deposited with the CCDC.
2018-07-10 downloaded from the CCDC.
;
_cell_angle_alpha 75.6680(10)
_cell_angle_beta 76.9770(10)
_cell_angle_gamma 68.3980(10)
_cell_formula_units_Z 2
_cell_length_a 9.0132(2)
_cell_length_b 11.0476(3)
_cell_length_c 18.2117(5)
_cell_measurement_reflns_used 231
_cell_measurement_temperature 273(2)
_cell_measurement_theta_max 25.027
_cell_measurement_theta_min 4.280
_cell_volume 1615.34(7)
_computing_data_collection 'SMART APEX II (Bruker, 2010)'
_computing_molecular_graphics 'Olex2 (Dolomanov et al., 2009)'
_computing_publication_material 'Olex2 (Dolomanov et al., 2009)'
_computing_structure_refinement 'ShelXL (Sheldrick, 2015)'
_computing_structure_solution 'SHELXS-97 (Sheldrick, 2008)'
_diffrn_ambient_temperature 273.15
_diffrn_measured_fraction_theta_full 0.994
_diffrn_measured_fraction_theta_max 0.994
_diffrn_measurement_device_type CCD
_diffrn_radiation_type MoK\a
_diffrn_radiation_wavelength 0.71073
_diffrn_reflns_av_R_equivalents 0.0258
_diffrn_reflns_av_unetI/netI 0.0268
_diffrn_reflns_Laue_measured_fraction_full 0.994
_diffrn_reflns_Laue_measured_fraction_max 0.994
_diffrn_reflns_limit_h_max 10
_diffrn_reflns_limit_h_min -10
_diffrn_reflns_limit_k_max 12
_diffrn_reflns_limit_k_min -13
_diffrn_reflns_limit_l_max 21
_diffrn_reflns_limit_l_min -21
_diffrn_reflns_number 23672
_diffrn_reflns_point_group_measured_fraction_full 0.994
_diffrn_reflns_point_group_measured_fraction_max 0.994
_diffrn_reflns_theta_full 25.027
_diffrn_reflns_theta_max 25.027
_diffrn_reflns_theta_min 4.280
_exptl_absorpt_coefficient_mu 0.945
_exptl_crystal_colour yellow
_exptl_crystal_density_diffrn 1.561
_exptl_crystal_density_method 'not measured'
_exptl_crystal_description niddle
_exptl_crystal_F_000 692
_exptl_crystal_size_max 0.35
_exptl_crystal_size_mid 0.12
_exptl_crystal_size_min 0.08
_refine_diff_density_max 0.389
_refine_diff_density_min -0.273
_refine_diff_density_rms 0.047
_refine_ls_extinction_method none
_refine_ls_goodness_of_fit_ref 1.049
_refine_ls_hydrogen_treatment constr
_refine_ls_matrix_type full
_refine_ls_number_parameters 352
_refine_ls_number_reflns 5668
_refine_ls_number_restraints 0
_refine_ls_restrained_S_all 1.049
_refine_ls_R_factor_all 0.0305
_refine_ls_R_factor_gt 0.0252
_refine_ls_shift/su_max 0.001
_refine_ls_shift/su_mean 0.000
_refine_ls_structure_factor_coef Fsqd
_refine_ls_weighting_details 'w=1/[\s^2^(Fo^2^)+(0.0246P)^2^+0.5524P] where P=(Fo^2^+2Fc^2^)/3'
_refine_ls_weighting_scheme calc
_refine_ls_wR_factor_gt 0.0571
_refine_ls_wR_factor_ref 0.0593
_reflns_Friedel_coverage 0.000
_reflns_number_gt 4949
_reflns_number_total 5668
_reflns_threshold_expression 'I > 2\s(I)'
_cod_data_source_file c8dt01085d3.cif
_cod_data_source_block sb_am_2_13sept_0m
_cod_depositor_comments 'Adding full bibliography for 7046995.cif.'
_cod_database_code 7046995
_shelx_shelxl_version_number 2017/1
_shelx_space_group_comment
;
The symmetry employed for this shelxl refinement is uniquely defined
by the following loop, which should always be used as a source of
symmetry information in preference to the above space-group names.
They are only intended as comments.
;
_olex2_refinement_description
;
1. Fixed Uiso
 At 1.2 times of:
  All C(H) groups
2.a Aromatic/amide H refined with riding coordinates:
 C112(H112), C113(H113), C114(H114), C115(H115), C116(H116), C5(H5), C4(H4),
 C3(H3), C2(H2), C216(H216), C215(H215), C214(H214), C213(H213), C212(H212),
 C226(H226), C225(H225), C224(H224), C223(H223), C222(H222), C122(H122),
 C123(H123), C124(H124), C125(H125), C126(H126)
;
_smtbx_masks_special_details
;
A solvent mask was calculated and 84 electrons were
found in a volume of 247\%A^3 in 1 void.
This is consistent with the presence of
1[CH2Cl2] per formula unit,
which account for 84.0 electrons.
;
_olex2_submission_special_instructions 'No special instructions were received'

loop_
_space_group_symop_operation_xyz
'x, y, z'
'-x, -y, -z'

loop_
_atom_site_label
_atom_site_type_symbol
_atom_site_fract_x
_atom_site_fract_y
_atom_site_fract_z
_atom_site_U_iso_or_equiv
_atom_site_adp_type
_atom_site_occupancy
_atom_site_site_symmetry_order
_atom_site_calc_flag
_atom_site_refinement_flags_posn
Ru1 Ru 0.05858(2) 0.34934(2) 0.28844(2) 0.03003(7) Uani 1 1 d .
Cl2 Cl 0.10543(7) 0.15324(6) 0.38502(3) 0.04589(15) Uani 1 1 d .
Cl1 Cl 0.00252(7) 0.55146(5) 0.19429(3) 0.04206(14) Uani 1 1 d .
P1 P 0.28791(6) 0.26431(5) 0.19780(3) 0.02994(13) Uani 1 1 d .
P2 P 0.25144(7) 0.41433(5) 0.32759(3) 0.03155(13) Uani 1 1 d .
O1 O -0.2341(3) 0.4988(2) 0.39141(12) 0.0832(7) Uani 1 1 d .
O2 O -0.1354(2) 0.2229(2) 0.23450(12) 0.0706(6) Uani 1 1 d .
C111 C 0.2572(3) 0.2570(2) 0.10305(12) 0.0338(5) Uani 1 1 d .
C112 C 0.1131(3) 0.3296(2) 0.07538(13) 0.0418(6) Uani 1 1 d .
H112 H 0.030038 0.384882 0.104826 0.050 Uiso 1 1 calc R
C113 C 0.0913(3) 0.3209(2) 0.00443(14) 0.0494(6) Uani 1 1 d .
H113 H -0.006458 0.369760 -0.013387 0.059 Uiso 1 1 calc R
C114 C 0.2125(3) 0.2408(2) -0.03973(14) 0.0494(6) Uani 1 1 d .
H114 H 0.196787 0.234664 -0.087249 0.059 Uiso 1 1 calc R
C115 C 0.3577(3) 0.1693(2) -0.01380(13) 0.0502(6) Uani 1 1 d .
H115 H 0.441188 0.116288 -0.044249 0.060 Uiso 1 1 calc R
C116 C 0.3794(3) 0.1764(2) 0.05757(13) 0.0442(6) Uani 1 1 d .
H116 H 0.477002 0.126622 0.075299 0.053 Uiso 1 1 calc R
C1 C 0.4077(2) 0.3733(2) 0.18118(12) 0.0326(5) Uani 1 1 d .
C6 C 0.3962(2) 0.4357(2) 0.24112(12) 0.0329(5) Uani 1 1 d .
C5 C 0.4915(3) 0.5140(2) 0.23303(14) 0.0449(6) Uani 1 1 d .
H5 H 0.485650 0.554423 0.273195 0.054 Uiso 1 1 calc R
C4 C 0.5946(3) 0.5321(3) 0.16584(15) 0.0529(7) Uani 1 1 d .
H4 H 0.658707 0.583924 0.161047 0.064 Uiso 1 1 calc R
C3 C 0.6027(3) 0.4737(3) 0.10616(15) 0.0526(7) Uani 1 1 d .
H3 H 0.670737 0.487621 0.060598 0.063 Uiso 1 1 calc R
C2 C 0.5105(3) 0.3944(2) 0.11324(13) 0.0449(6) Uani 1 1 d .
H2 H 0.517027 0.354921 0.072540 0.054 Uiso 1 1 calc R
C211 C 0.1900(3) 0.5696(2) 0.36314(12) 0.0379(5) Uani 1 1 d .
C216 C 0.0664(3) 0.6776(2) 0.33664(15) 0.0546(7) Uani 1 1 d .
H216 H 0.009232 0.671115 0.301985 0.065 Uiso 1 1 calc R
C215 C 0.0260(4) 0.7964(3) 0.36109(18) 0.0660(8) Uani 1 1 d .
H215 H -0.056353 0.869693 0.341681 0.079 Uiso 1 1 calc R
C214 C 0.1048(4) 0.8070(3) 0.41276(16) 0.0631(8) Uani 1 1 d .
H214 H 0.075941 0.886905 0.429329 0.076 Uiso 1 1 calc R
C213 C 0.2263(4) 0.7007(3) 0.44047(17) 0.0721(9) Uani 1 1 d .
H213 H 0.280181 0.707848 0.476295 0.086 Uiso 1 1 calc R
C212 C 0.2704(4) 0.5819(3) 0.41584(15) 0.0596(7) Uani 1 1 d .
H212 H 0.354530 0.509823 0.434751 0.072 Uiso 1 1 calc R
C221 C 0.3726(3) 0.2955(2) 0.39787(12) 0.0354(5) Uani 1 1 d .
C226 C 0.2993(3) 0.2689(2) 0.47278(13) 0.0471(6) Uani 1 1 d .
H226 H 0.188534 0.307808 0.485566 0.056 Uiso 1 1 calc R
C225 C 0.3894(4) 0.1853(3) 0.52825(15) 0.0584(7) Uani 1 1 d .
H225 H 0.339407 0.169279 0.578507 0.070 Uiso 1 1 calc R
C224 C 0.5520(4) 0.1254(3) 0.51019(18) 0.0634(8) Uani 1 1 d .
H224 H 0.612245 0.068872 0.548014 0.076 Uiso 1 1 calc R
C223 C 0.6255(3) 0.1488(3) 0.43651(18) 0.0602(7) Uani 1 1 d .
H223 H 0.735879 0.107491 0.424038 0.072 Uiso 1 1 calc R
C222 C 0.5365(3) 0.2337(2) 0.38022(14) 0.0469(6) Uani 1 1 d .
H222 H 0.587493 0.249225 0.330121 0.056 Uiso 1 1 calc R
C121 C 0.4258(3) 0.0980(2) 0.22526(12) 0.0353(5) Uani 1 1 d .
C122 C 0.3615(3) -0.0037(2) 0.25031(14) 0.0498(6) Uani 1 1 d .
H122 H 0.250283 0.015607 0.257400 0.060 Uiso 1 1 calc R
C123 C 0.4607(4) -0.1334(3) 0.26485(17) 0.0694(9) Uani 1 1 d .
H123 H 0.416213 -0.201095 0.281374 0.083 Uiso 1 1 calc R
C124 C 0.6246(4) -0.1631(3) 0.25505(16) 0.0726(10) Uani 1 1 d .
H124 H 0.691659 -0.250693 0.264266 0.087 Uiso 1 1 calc R
C125 C 0.6886(3) -0.0635(3) 0.23176(17) 0.0686(9) Uani 1 1 d .
H125 H 0.799817 -0.083785 0.225731 0.082 Uiso 1 1 calc R
C126 C 0.5914(3) 0.0669(3) 0.21692(14) 0.0501(6) Uani 1 1 d .
H126 H 0.637134 0.133891 0.201345 0.060 Uiso 1 1 calc R
C7 C -0.1234(3) 0.4407(2) 0.35604(13) 0.0451(6) Uani 1 1 d .
C8 C -0.0671(3) 0.2755(2) 0.25266(13) 0.0416(6) Uani 1 1 d .

loop_
_atom_site_aniso_label
_atom_site_aniso_U_11
_atom_site_aniso_U_22
_atom_site_aniso_U_33
_atom_site_aniso_U_23
_atom_site_aniso_U_13
_atom_site_aniso_U_12
Ru1 0.02924(10) 0.02863(11) 0.03189(11) -0.00658(7) -0.00476(7) -0.00838(7)
Cl2 0.0584(4) 0.0351(3) 0.0428(3) 0.0003(3) -0.0080(3) -0.0184(3)
Cl1 0.0498(3) 0.0327(3) 0.0409(3) -0.0037(2) -0.0160(3) -0.0070(3)
P1 0.0305(3) 0.0295(3) 0.0309(3) -0.0075(2) -0.0065(2) -0.0087(2)
P2 0.0363(3) 0.0301(3) 0.0304(3) -0.0064(2) -0.0071(2) -0.0116(2)
O1 0.0701(14) 0.0769(15) 0.0748(14) -0.0291(12) 0.0227(11) -0.0025(11)
O2 0.0579(12) 0.0902(15) 0.0885(14) -0.0356(12) -0.0083(10) -0.0420(11)
C111 0.0410(12) 0.0320(12) 0.0313(11) -0.0062(10) -0.0079(10) -0.0135(10)
C112 0.0445(13) 0.0405(14) 0.0391(13) -0.0107(11) -0.0112(11) -0.0074(11)
C113 0.0560(15) 0.0468(15) 0.0444(14) -0.0065(12) -0.0230(12) -0.0079(12)
C114 0.0732(18) 0.0475(15) 0.0349(13) -0.0074(12) -0.0198(13) -0.0216(14)
C115 0.0619(17) 0.0469(15) 0.0380(14) -0.0164(12) -0.0049(12) -0.0096(13)
C116 0.0451(14) 0.0436(14) 0.0419(14) -0.0127(11) -0.0109(11) -0.0068(11)
C1 0.0319(11) 0.0322(12) 0.0349(12) -0.0065(10) -0.0062(9) -0.0109(9)
C6 0.0335(11) 0.0321(12) 0.0342(12) -0.0027(10) -0.0085(9) -0.0122(9)
C5 0.0521(14) 0.0458(15) 0.0458(14) -0.0090(11) -0.0076(11) -0.0259(12)
C4 0.0521(15) 0.0554(17) 0.0600(17) -0.0048(14) -0.0043(13) -0.0337(13)
C3 0.0517(15) 0.0612(17) 0.0467(15) -0.0048(13) 0.0041(12) -0.0306(14)
C2 0.0479(14) 0.0521(15) 0.0382(13) -0.0119(11) 0.0004(11) -0.0220(12)
C211 0.0508(14) 0.0352(13) 0.0339(12) -0.0109(10) -0.0032(10) -0.0201(11)
C216 0.0614(17) 0.0420(16) 0.0634(17) -0.0194(13) -0.0196(14) -0.0083(13)
C215 0.073(2) 0.0434(17) 0.079(2) -0.0234(15) -0.0162(17) -0.0059(14)
C214 0.097(2) 0.0424(17) 0.0570(17) -0.0199(14) 0.0061(16) -0.0339(17)
C213 0.123(3) 0.059(2) 0.0595(18) -0.0151(15) -0.0306(18) -0.046(2)
C212 0.091(2) 0.0416(16) 0.0594(17) -0.0089(13) -0.0309(16) -0.0252(15)
C221 0.0431(13) 0.0317(12) 0.0364(12) -0.0063(10) -0.0134(10) -0.0136(10)
C226 0.0552(15) 0.0459(15) 0.0414(14) -0.0045(12) -0.0116(12) -0.0178(12)
C225 0.083(2) 0.0556(17) 0.0418(15) 0.0024(13) -0.0232(14) -0.0276(16)
C224 0.085(2) 0.0457(17) 0.070(2) 0.0060(14) -0.0495(18) -0.0229(16)
C223 0.0494(16) 0.0525(17) 0.080(2) -0.0122(15) -0.0301(15) -0.0066(13)
C222 0.0475(14) 0.0490(15) 0.0473(14) -0.0080(12) -0.0152(12) -0.0151(12)
C121 0.0381(12) 0.0351(13) 0.0304(11) -0.0106(10) -0.0080(9) -0.0049(10)
C122 0.0478(15) 0.0357(14) 0.0583(16) -0.0107(12) -0.0025(12) -0.0068(12)
C123 0.087(2) 0.0309(15) 0.071(2) -0.0072(13) -0.0005(17) -0.0056(15)
C124 0.081(2) 0.0456(18) 0.0573(18) -0.0100(15) -0.0183(16) 0.0226(17)
C125 0.0438(16) 0.074(2) 0.0677(19) -0.0165(17) -0.0202(14) 0.0127(15)
C126 0.0401(14) 0.0535(16) 0.0530(15) -0.0133(13) -0.0154(12) -0.0040(12)
C7 0.0473(14) 0.0414(14) 0.0407(13) -0.0072(11) -0.0022(12) -0.0106(12)
C8 0.0363(13) 0.0446(14) 0.0459(14) -0.0107(11) -0.0048(11) -0.0150(11)

loop_
_atom_type_symbol
_atom_type_description
_atom_type_scat_dispersion_real
_atom_type_scat_dispersion_imag
_atom_type_scat_source
C C 0.0033 0.0016 'International Tables Vol C Tables 4.2.6.8 and 6.1.1.4'
H H 0.0000 0.0000 'International Tables Vol C Tables 4.2.6.8 and 6.1.1.4'
O O 0.0106 0.0060 'International Tables Vol C Tables 4.2.6.8 and 6.1.1.4'
P P 0.1023 0.0942 'International Tables Vol C Tables 4.2.6.8 and 6.1.1.4'
Cl Cl 0.1484 0.1585 'International Tables Vol C Tables 4.2.6.8 and 6.1.1.4'
Ru Ru -1.2594 0.8363 'International Tables Vol C Tables 4.2.6.8 and 6.1.1.4'

loop_
_geom_angle_atom_site_label_1
_geom_angle_atom_site_label_2
_geom_angle_atom_site_label_3
_geom_angle
Cl2 Ru1 Cl1 177.80(2)
Cl2 Ru1 P2 91.55(2)
P1 Ru1 Cl2 96.55(2)
P1 Ru1 Cl1 85.642(19)
P1 Ru1 P2 80.826(19)
P2 Ru1 Cl1 88.67(2)
C7 Ru1 Cl2 90.03(7)
C7 Ru1 Cl1 87.78(7)
C7 Ru1 P1 172.39(7)
C7 Ru1 P2 95.23(8)
C8 Ru1 Cl2 84.95(7)
C8 Ru1 Cl1 95.14(7)
C8 Ru1 P1 91.59(7)
C8 Ru1 P2 171.25(7)
C8 Ru1 C7 92.80(10)
C111 P1 Ru1 119.02(7)
C1 P1 Ru1 105.70(7)
C1 P1 C111 106.25(10)
C121 P1 Ru1 118.15(7)
C121 P1 C111 101.21(10)
C121 P1 C1 105.30(10)
C6 P2 Ru1 105.35(7)
C6 P2 C211 103.90(10)
C211 P2 Ru1 120.93(8)
C221 P2 Ru1 117.14(7)
C221 P2 C6 104.99(10)
C221 P2 C211 102.81(10)
C112 C111 P1 121.52(16)
C112 C111 C116 118.4(2)
C116 C111 P1 120.08(17)
C111 C112 H112 119.7
C113 C112 C111 120.6(2)
C113 C112 H112 119.7
C112 C113 H113 119.8
C114 C113 C112 120.4(2)
C114 C113 H113 119.8
C113 C114 H114 120.0
C113 C114 C115 119.9(2)
C115 C114 H114 120.0
C114 C115 H115 120.1
C114 C115 C116 119.9(2)
C116 C115 H115 120.1
C111 C116 H116 119.6
C115 C116 C111 120.8(2)
C115 C116 H116 119.6
C6 C1 P1 117.14(15)
C2 C1 P1 123.58(17)
C2 C1 C6 119.3(2)
C1 C6 P2 118.43(15)
C5 C6 P2 122.09(17)
C5 C6 C1 119.5(2)
C6 C5 H5 119.7
C4 C5 C6 120.5(2)
C4 C5 H5 119.7
C5 C4 H4 120.0
C3 C4 C5 120.0(2)
C3 C4 H4 120.0
C4 C3 H3 119.8
C4 C3 C2 120.4(2)
C2 C3 H3 119.8
C1 C2 H2 119.9
C3 C2 C1 120.2(2)
C3 C2 H2 119.9
C216 C211 P2 120.91(18)
C216 C211 C212 118.3(2)
C212 C211 P2 120.78(19)
C211 C216 H216 119.8
C211 C216 C215 120.5(3)
C215 C216 H216 119.8
C216 C215 H215 119.6
C214 C215 C216 120.7(3)
C214 C215 H215 119.6
C215 C214 H214 120.1
C215 C214 C213 119.8(3)
C213 C214 H214 120.1
C214 C213 H213 119.8
C214 C213 C212 120.5(3)
C212 C213 H213 119.8
C211 C212 H212 119.8
C213 C212 C211 120.3(3)
C213 C212 H212 119.8
C226 C221 P2 119.01(18)
C222 C221 P2 122.47(17)
C222 C221 C226 118.5(2)
C221 C226 H226 119.8
C225 C226 C221 120.4(2)
C225 C226 H226 119.8
C226 C225 H225 119.7
C224 C225 C226 120.6(3)
C224 C225 H225 119.7
C225 C224 H224 120.1
C223 C224 C225 119.7(3)
C223 C224 H224 120.1
C224 C223 H223 119.9
C224 C223 C222 120.3(3)
C222 C223 H223 119.9
C221 C222 C223 120.5(2)
C221 C222 H222 119.8
C223 C222 H222 119.8
C122 C121 P1 117.59(17)
C122 C121 C126 118.6(2)
C126 C121 P1 123.65(19)
C121 C122 H122 119.7
C123 C122 C121 120.6(3)
C123 C122 H122 119.7
C122 C123 H123 119.9
C124 C123 C122 120.2(3)
C124 C123 H123 119.9
C123 C124 H124 120.2
C125 C124 C123 119.5(3)
C125 C124 H124 120.2
C124 C125 H125 119.4
C124 C125 C126 121.2(3)
C126 C125 H125 119.4
C121 C126 H126 120.1
C125 C126 C121 119.9(3)
C125 C126 H126 120.1
O1 C7 Ru1 175.5(2)
O2 C8 Ru1 174.8(2)

loop_
_geom_bond_atom_site_label_1
_geom_bond_atom_site_label_2
_geom_bond_distance
Ru1 Cl2 2.3958(6)
Ru1 Cl1 2.4178(6)
Ru1 P1 2.3832(5)
Ru1 P2 2.4034(6)
Ru1 C7 1.926(2)
Ru1 C8 1.911(3)
P1 C111 1.833(2)
P1 C1 1.827(2)
P1 C121 1.820(2)
P2 C6 1.832(2)
P2 C211 1.832(2)
P2 C221 1.816(2)
O1 C7 1.125(3)
O2 C8 1.130(3)
C111 C112 1.383(3)
C111 C116 1.387(3)
C112 H112 0.9300
C112 C113 1.381(3)
C113 H113 0.9300
C113 C114 1.366(3)
C114 H114 0.9300
C114 C115 1.376(3)
C115 H115 0.9300
C115 C116 1.382(3)
C116 H116 0.9300
C1 C6 1.395(3)
C1 C2 1.394(3)
C6 C5 1.391(3)
C5 H5 0.9300
C5 C4 1.380(3)
C4 H4 0.9300
C4 C3 1.371(3)
C3 H3 0.9300
C3 C2 1.381(3)
C2 H2 0.9300
C211 C216 1.370(3)
C211 C212 1.384(3)
C216 H216 0.9300
C216 C215 1.385(4)
C215 H215 0.9300
C215 C214 1.349(4)
C214 H214 0.9300
C214 C213 1.357(4)
C213 H213 0.9300
C213 C212 1.382(4)
C212 H212 0.9300
C221 C226 1.387(3)
C221 C222 1.379(3)
C226 H226 0.9300
C226 C225 1.374(3)
C225 H225 0.9300
C225 C224 1.367(4)
C224 H224 0.9300
C224 C223 1.364(4)
C223 H223 0.9300
C223 C222 1.384(3)
C222 H222 0.9300
C121 C122 1.384(3)
C121 C126 1.384(3)
C122 H122 0.9300
C122 C123 1.378(3)
C123 H123 0.9300
C123 C124 1.369(4)
C124 H124 0.9300
C124 C125 1.359(4)
C125 H125 0.9300
C125 C126 1.379(4)
C126 H126 0.9300

loop_
_smtbx_masks_void_nr
_smtbx_masks_void_average_x
_smtbx_masks_void_average_y
_smtbx_masks_void_average_z
_smtbx_masks_void_volume
_smtbx_masks_void_count_electrons
_smtbx_masks_void_content
1 0.000 0.000 0.000 246.5 83.6 DCM
